data_7035563
loop_
_publ_author_name
'Gong, Shuwen'
'Liu, Qingsong'
'Wang, Xiaoqing'
'Xia, Bo'
'Liu, Zhipeng'
'He, Weijiang'

_publ_section_title
;
 AIE-active organoboron complexes with highly efficient solid-state
 luminescence and their application as gas sensitive materials.
;
_journal_issue 31
_journal_name_full 'Dalton transactions (Cambridge, England : 2003)'
_journal_page_first 14063
_journal_page_last 14070
_journal_paper_doi 10.1039/c5dt01525a
_journal_volume 44
_journal_year 2015
_chemical_formula_sum 'C35 H29 B N2 O S'
_chemical_formula_weight 536.47
_chemical_name_systematic
; 
 ? 
;
_space_group_IT_number 15
_symmetry_cell_setting monoclinic
_symmetry_space_group_name_Hall '-C 2yc'
_symmetry_space_group_name_H-M 'C 1 2/c 1'
_atom_sites_solution_hydrogens geom
_atom_sites_solution_primary direct
_atom_sites_solution_secondary difmap
_audit_creation_method SHELXL-97
_audit_update_record
;
2015-04-11 deposited with the CCDC.
2015-06-26 downloaded from the CCDC.
;
_cell_angle_alpha 90.00
_cell_angle_beta 111.74(2)
_cell_angle_gamma 90.00
_cell_formula_units_Z 8
_cell_length_a 30.53(3)
_cell_length_b 12.606(11)
_cell_length_c 16.241(15)
_cell_measurement_reflns_used 1554
_cell_measurement_temperature 298(2)
_cell_measurement_theta_max 19.1185
_cell_measurement_theta_min 2.5405
_cell_volume 5806(9)
_computing_cell_refinement 'Bruker SMART'
_computing_data_collection 'Bruker SMART'
_computing_data_reduction 'Bruker SHELXTL'
_computing_molecular_graphics 'Bruker SHELXTL'
_computing_publication_material 'Bruker SHELXTL'
_computing_structure_refinement 'Bruker SHELXTL'
_computing_structure_solution 'Bruker SHELXTL'
_diffrn_ambient_temperature 298(2)
_diffrn_measured_fraction_theta_full 0.999
_diffrn_measured_fraction_theta_max 0.999
_diffrn_measurement_device_type 'CCD area detector'
_diffrn_measurement_method 'phi and omega scans'
_diffrn_radiation_monochromator graphite
_diffrn_radiation_source 'fine-focus sealed tube'
_diffrn_radiation_type MoK\a
_diffrn_radiation_wavelength 0.71073
_diffrn_reflns_av_R_equivalents 0.0843
_diffrn_reflns_av_sigmaI/netI 0.1032
_diffrn_reflns_limit_h_max 36
_diffrn_reflns_limit_h_min -35
_diffrn_reflns_limit_k_max 14
_diffrn_reflns_limit_k_min -11
_diffrn_reflns_limit_l_max 19
_diffrn_reflns_limit_l_min -19
_diffrn_reflns_number 14581
_diffrn_reflns_theta_full 25.02
_diffrn_reflns_theta_max 25.02
_diffrn_reflns_theta_min 2.38
_exptl_absorpt_coefficient_mu 0.142
_exptl_absorpt_correction_T_max 0.9790
_exptl_absorpt_correction_T_min 0.9467
_exptl_absorpt_correction_type multi-scan
_exptl_absorpt_process_details sadabs
_exptl_crystal_colour yellow
_exptl_crystal_density_diffrn 1.228
_exptl_crystal_density_method 'not measured'
_exptl_crystal_description block
_exptl_crystal_F_000 2256
_exptl_crystal_size_max 0.39
_exptl_crystal_size_mid 0.23
_exptl_crystal_size_min 0.15
_refine_diff_density_max 0.213
_refine_diff_density_min -0.189
_refine_diff_density_rms 0.040
_refine_ls_extinction_method none
_refine_ls_goodness_of_fit_ref 0.809
_refine_ls_hydrogen_treatment constr
_refine_ls_matrix_type full
_refine_ls_number_parameters 363
_refine_ls_number_reflns 5125
_refine_ls_number_restraints 0
_refine_ls_restrained_S_all 0.809
_refine_ls_R_factor_all 0.1268
_refine_ls_R_factor_gt 0.0529
_refine_ls_shift/su_max 0.000
_refine_ls_shift/su_mean 0.000
_refine_ls_structure_factor_coef Fsqd
_refine_ls_weighting_details 'calc w=1/[\s^2^(Fo^2^)+(0.0481P)^2^+0.0000P] where P=(Fo^2^+2Fc^2^)/3'
_refine_ls_weighting_scheme calc
_refine_ls_wR_factor_gt 0.1069
_refine_ls_wR_factor_ref 0.1273
_reflns_number_gt 2294
_reflns_number_total 5125
_reflns_threshold_expression >2sigma(I)
_cod_data_source_file c5dt01525a2.cif
_cod_data_source_block compound6
_cod_depositor_comments
;
The following automatic conversions were performed:

'_symmetry_cell_setting' value 'Monoclinic' changed to 'monoclinic'
according to
/usr/data/users/saulius/crontab/automatic-downloads/rss-feeds/RSC/lib/dictionaries/cif_core.dic
dictionary named 'cif_core.dic' version 2.4.2 from 2011-04-26.

Automatic conversion script
Id: cif_fix_values 3271 2015-04-21 07:52:19Z andrius 

 Adding full bibliography for 7035560--7035563.cif.
;
_cod_original_cell_volume 5806(10)
_cod_original_sg_symbol_H-M 'C2/c  '
_cod_database_code 7035563

loop_
_symmetry_equiv_pos_as_xyz
'x, y, z'
'-x, y, -z+1/2'
'x+1/2, y+1/2, z'
'-x+1/2, y+1/2, -z+1/2'
'-x, -y, -z'
'x, -y, z-1/2'
'-x+1/2, -y+1/2, -z'
'x+1/2, -y+1/2, z-1/2'

loop_
_atom_site_label
_atom_site_type_symbol
_atom_site_fract_x
_atom_site_fract_y
_atom_site_fract_z
_atom_site_U_iso_or_equiv
_atom_site_adp_type
_atom_site_occupancy
_atom_site_symmetry_multiplicity
_atom_site_calc_flag
_atom_site_refinement_flags
S1 S 0.21899(3) 0.20202(6) 0.34651(6) 0.0746(3) Uani 1 1 d .
O1 O 0.11959(6) 0.40797(14) 0.41652(12) 0.0519(5) Uani 1 1 d .
N1 N 0.18984(8) 0.38290(17) 0.37715(14) 0.0487(6) Uani 1 1 d .
N2 N -0.06098(10) 0.2169(2) 0.4552(2) 0.0855(9) Uani 1 1 d .
B1 B 0.15293(11) 0.4701(2) 0.3858(2) 0.0450(8) Uani 1 1 d .
C1 C 0.17714(10) 0.2804(2) 0.36464(18) 0.0519(7) Uani 1 1 d .
C2 C 0.23407(10) 0.4022(2) 0.37315(18) 0.0514(8) Uani 1 1 d .
C3 C 0.25598(11) 0.3107(2) 0.35791(19) 0.0613(8) Uani 1 1 d .
C4 C 0.30000(12) 0.3134(3) 0.3519(2) 0.0738(10) Uani 1 1 d .
H4 H 0.3144 0.2513 0.3437 0.089 Uiso 1 1 calc R
C5 C 0.32205(12) 0.4097(3) 0.3582(2) 0.0802(11) Uani 1 1 d .
H5 H 0.3516 0.4134 0.3540 0.096 Uiso 1 1 calc R
C6 C 0.30015(13) 0.5018(3) 0.3709(2) 0.0747(10) Uani 1 1 d .
H6 H 0.3152 0.5667 0.3742 0.090 Uiso 1 1 calc R
C7 C 0.25653(11) 0.4991(2) 0.37866(19) 0.0624(8) Uani 1 1 d .
H7 H 0.2425 0.5613 0.3875 0.075 Uiso 1 1 calc R
C8 C 0.13374(10) 0.2412(2) 0.36585(18) 0.0496(7) Uani 1 1 d .
C9 C 0.10676(10) 0.3081(2) 0.39509(17) 0.0462(7) Uani 1 1 d .
C10 C 0.06317(10) 0.2798(2) 0.40843(17) 0.0463(7) Uani 1 1 d .
C11 C 0.02606(11) 0.3517(2) 0.38536(19) 0.0569(8) Uani 1 1 d .
H11 H 0.0291 0.4160 0.3598 0.068 Uiso 1 1 calc R
C12 C -0.01506(11) 0.3310(2) 0.39902(19) 0.0611(8) Uani 1 1 d .
H12 H -0.0395 0.3803 0.3810 0.073 Uiso 1 1 calc R
C13 C -0.02052(11) 0.2370(2) 0.4396(2) 0.0606(8) Uani 1 1 d .
C14 C 0.01697(12) 0.1646(2) 0.4627(2) 0.0631(9) Uani 1 1 d .
H14 H 0.0144 0.1010 0.4895 0.076 Uiso 1 1 calc R
C15 C 0.05747(11) 0.1846(2) 0.44708(19) 0.0564(8) Uani 1 1 d .
H15 H 0.0813 0.1341 0.4624 0.068 Uiso 1 1 calc R
C16 C -0.09962(16) 0.2895(4) 0.4257(4) 0.164(2) Uani 1 1 d .
H16A H -0.1103 0.2970 0.3625 0.245 Uiso 1 1 calc R
H16B H -0.0896 0.3573 0.4532 0.245 Uiso 1 1 calc R
H16C H -0.1249 0.2631 0.4416 0.245 Uiso 1 1 calc R
C17 C -0.06538(15) 0.1235(3) 0.5018(3) 0.1309(17) Uani 1 1 d .
H17A H -0.0618 0.0617 0.4703 0.196 Uiso 1 1 calc R
H17B H -0.0959 0.1224 0.5060 0.196 Uiso 1 1 calc R
H17C H -0.0414 0.1237 0.5602 0.196 Uiso 1 1 calc R
C18 C 0.11941(12) 0.1305(2) 0.3357(2) 0.0562(8) Uani 1 1 d .
C19 C 0.07733(13) 0.1110(2) 0.2668(2) 0.0724(10) Uani 1 1 d .
H19 H 0.0576 0.1675 0.2399 0.087 Uiso 1 1 calc R
C20 C 0.06386(15) 0.0086(3) 0.2368(2) 0.0959(12) Uani 1 1 d .
H20 H 0.0353 -0.0036 0.1904 0.115 Uiso 1 1 calc R
C21 C 0.0933(2) -0.0754(3) 0.2763(3) 0.1008(15) Uani 1 1 d .
H21 H 0.0846 -0.1444 0.2566 0.121 Uiso 1 1 calc R
C22 C 0.13471(17) -0.0571(3) 0.3435(3) 0.0899(12) Uani 1 1 d .
H22 H 0.1547 -0.1137 0.3688 0.108 Uiso 1 1 calc R
C23 C 0.14795(12) 0.0445(3) 0.3754(2) 0.0715(10) Uani 1 1 d .
H23 H 0.1760 0.0553 0.4235 0.086 Uiso 1 1 calc R
C24 C 0.17981(10) 0.5517(2) 0.46444(19) 0.0468(7) Uani 1 1 d .
C25 C 0.18048(11) 0.6599(2) 0.4532(2) 0.0592(8) Uani 1 1 d .
H25 H 0.1649 0.6884 0.3970 0.071 Uiso 1 1 calc R
C26 C 0.20378(12) 0.7283(2) 0.5235(2) 0.0697(9) Uani 1 1 d .
H26 H 0.2036 0.8009 0.5135 0.084 Uiso 1 1 calc R
C27 C 0.22679(11) 0.6892(3) 0.6067(2) 0.0682(9) Uani 1 1 d .
H27 H 0.2422 0.7348 0.6535 0.082 Uiso 1 1 calc R
C28 C 0.22698(12) 0.5830(3) 0.6205(2) 0.0722(9) Uani 1 1 d .
H28 H 0.2429 0.5552 0.6767 0.087 Uiso 1 1 calc R
C29 C 0.20341(11) 0.5161(2) 0.5506(2) 0.0638(9) Uani 1 1 d .
H29 H 0.2034 0.4437 0.5617 0.077 Uiso 1 1 calc R
C30 C 0.12369(10) 0.5229(2) 0.29179(18) 0.0487(7) Uani 1 1 d .
C31 C 0.08190(11) 0.5765(2) 0.2806(2) 0.0628(8) Uani 1 1 d .
H31 H 0.0719 0.5794 0.3282 0.075 Uiso 1 1 calc R
C32 C 0.05462(13) 0.6255(2) 0.2020(3) 0.0781(10) Uani 1 1 d .
H32 H 0.0267 0.6594 0.1969 0.094 Uiso 1 1 calc R
C33 C 0.06920(14) 0.6235(3) 0.1320(2) 0.0842(11) Uani 1 1 d .
H33 H 0.0514 0.6576 0.0794 0.101 Uiso 1 1 calc R
C34 C 0.10966(14) 0.5719(3) 0.1387(2) 0.0801(10) Uani 1 1 d .
H34 H 0.1192 0.5700 0.0906 0.096 Uiso 1 1 calc R
C35 C 0.13642(11) 0.5222(2) 0.2176(2) 0.0625(9) Uani 1 1 d .
H35 H 0.1639 0.4872 0.2212 0.075 Uiso 1 1 calc R

loop_
_atom_site_aniso_label
_atom_site_aniso_U_11
_atom_site_aniso_U_22
_atom_site_aniso_U_33
_atom_site_aniso_U_23
_atom_site_aniso_U_13
_atom_site_aniso_U_12
S1 0.0756(7) 0.0570(6) 0.1050(7) 0.0041(5) 0.0495(6) 0.0162(5)
O1 0.0594(13) 0.0403(12) 0.0641(13) -0.0014(9) 0.0321(11) -0.0023(10)
N1 0.0483(16) 0.0503(16) 0.0499(15) -0.0015(11) 0.0212(12) -0.0019(12)
N2 0.062(2) 0.088(2) 0.122(3) 0.0205(18) 0.052(2) 0.0001(17)
B1 0.045(2) 0.044(2) 0.053(2) -0.0022(16) 0.0261(18) -0.0024(16)
C1 0.056(2) 0.0501(19) 0.0512(19) 0.0027(14) 0.0214(16) 0.0034(16)
C2 0.048(2) 0.060(2) 0.050(2) -0.0007(14) 0.0233(15) 0.0020(17)
C3 0.054(2) 0.067(2) 0.068(2) 0.0030(16) 0.0285(18) 0.0072(17)
C4 0.057(2) 0.088(3) 0.082(3) 0.0034(19) 0.032(2) 0.015(2)
C5 0.050(2) 0.123(3) 0.072(3) -0.004(2) 0.027(2) 0.000(2)
C6 0.065(3) 0.098(3) 0.069(2) -0.0126(19) 0.033(2) -0.018(2)
C7 0.057(2) 0.072(2) 0.063(2) -0.0085(16) 0.0275(18) -0.0102(18)
C8 0.055(2) 0.0394(18) 0.057(2) 0.0034(13) 0.0229(16) 0.0027(15)
C9 0.0500(19) 0.0428(18) 0.0457(18) 0.0054(13) 0.0175(15) 0.0022(15)
C10 0.050(2) 0.0409(17) 0.0509(19) 0.0016(13) 0.0219(15) 0.0003(15)
C11 0.058(2) 0.0448(18) 0.070(2) 0.0087(15) 0.0258(18) -0.0001(16)
C12 0.054(2) 0.059(2) 0.075(2) 0.0067(16) 0.0283(18) 0.0044(16)
C13 0.056(2) 0.062(2) 0.068(2) 0.0002(16) 0.0277(18) -0.0068(18)
C14 0.065(2) 0.052(2) 0.079(2) 0.0079(16) 0.035(2) -0.0060(18)
C15 0.059(2) 0.0466(19) 0.067(2) 0.0050(15) 0.0275(18) 0.0019(15)
C16 0.102(4) 0.157(4) 0.277(7) 0.092(4) 0.123(4) 0.044(3)
C17 0.106(4) 0.126(4) 0.191(5) 0.067(3) 0.091(4) 0.004(3)
C18 0.072(2) 0.044(2) 0.060(2) 0.0011(16) 0.0334(19) 0.0039(17)
C19 0.093(3) 0.052(2) 0.069(3) -0.0008(17) 0.026(2) -0.0009(19)
C20 0.124(4) 0.073(3) 0.085(3) -0.017(2) 0.032(3) -0.025(3)
C21 0.162(5) 0.044(2) 0.119(4) -0.018(2) 0.077(4) -0.018(3)
C22 0.125(4) 0.049(3) 0.109(4) 0.009(2) 0.059(3) 0.006(2)
C23 0.086(3) 0.050(2) 0.084(3) 0.0108(18) 0.038(2) 0.0093(19)
C24 0.0491(19) 0.0459(19) 0.052(2) 0.0053(14) 0.0268(16) 0.0001(14)
C25 0.070(2) 0.053(2) 0.056(2) -0.0030(16) 0.0254(18) -0.0074(17)
C26 0.087(3) 0.051(2) 0.075(3) -0.0117(19) 0.035(2) -0.0151(18)
C27 0.070(2) 0.080(3) 0.057(2) -0.0177(18) 0.026(2) -0.0181(19)
C28 0.079(3) 0.080(3) 0.049(2) 0.0024(19) 0.0136(19) -0.001(2)
C29 0.068(2) 0.057(2) 0.068(2) 0.0070(18) 0.026(2) -0.0007(17)
C30 0.054(2) 0.0455(18) 0.0490(19) -0.0033(13) 0.0221(16) -0.0043(15)
C31 0.065(2) 0.061(2) 0.067(2) 0.0062(16) 0.0295(19) 0.0073(18)
C32 0.080(3) 0.070(2) 0.085(3) 0.019(2) 0.030(2) 0.0166(19)
C33 0.090(3) 0.088(3) 0.065(3) 0.0264(19) 0.017(2) 0.010(2)
C34 0.098(3) 0.092(3) 0.053(2) 0.0121(19) 0.030(2) -0.003(2)
C35 0.067(2) 0.067(2) 0.058(2) 0.0037(17) 0.0271(19) 0.0021(17)

loop_
_atom_type_symbol
_atom_type_description
_atom_type_scat_dispersion_real
_atom_type_scat_dispersion_imag
_atom_type_scat_source
C C 0.0033 0.0016 'International Tables Vol C Tables 4.2.6.8 and 6.1.1.4'
H H 0.0000 0.0000 'International Tables Vol C Tables 4.2.6.8 and 6.1.1.4'
N N 0.0061 0.0033 'International Tables Vol C Tables 4.2.6.8 and 6.1.1.4'
O O 0.0106 0.0060 'International Tables Vol C Tables 4.2.6.8 and 6.1.1.4'
B B 0.0013 0.0007 'International Tables Vol C Tables 4.2.6.8 and 6.1.1.4'
S S 0.1246 0.1234 'International Tables Vol C Tables 4.2.6.8 and 6.1.1.4'

loop_
_geom_angle_atom_site_label_1
_geom_angle_atom_site_label_2
_geom_angle_atom_site_label_3
_geom_angle
C1 S1 C3 91.36(16)
C9 O1 B1 125.2(2)
C1 N1 C2 113.0(2)
C1 N1 B1 119.7(2)
C2 N1 B1 127.0(2)
C13 N2 C16 120.5(3)
C13 N2 C17 121.0(3)
C16 N2 C17 118.5(3)
O1 B1 C30 109.0(2)
O1 B1 C24 106.1(2)
C30 B1 C24 115.5(2)
O1 B1 N1 104.7(2)
C30 B1 N1 111.1(2)
C24 B1 N1 109.7(2)
N1 C1 C8 123.4(2)
N1 C1 S1 112.7(2)
C8 C1 S1 123.9(2)
C7 C2 N1 127.9(3)
C7 C2 C3 118.6(3)
N1 C2 C3 113.4(3)
C4 C3 C2 122.2(3)
C4 C3 S1 128.4(3)
C2 C3 S1 109.5(2)
C5 C4 C3 118.6(3)
C4 C5 C6 120.0(3)
C7 C6 C5 121.5(3)
C6 C7 C2 119.1(3)
C9 C8 C1 118.1(3)
C9 C8 C18 123.0(3)
C1 C8 C18 118.8(2)
O1 C9 C8 120.9(2)
O1 C9 C10 112.8(2)
C8 C9 C10 126.3(3)
C11 C10 C15 117.2(3)
C11 C10 C9 119.7(2)
C15 C10 C9 123.1(2)
C12 C11 C10 122.3(3)
C11 C12 C13 120.8(3)
N2 C13 C12 121.1(3)
N2 C13 C14 122.1(3)
C12 C13 C14 116.8(3)
C15 C14 C13 122.1(3)
C14 C15 C10 120.8(3)
C19 C18 C23 118.3(3)
C19 C18 C8 120.4(3)
C23 C18 C8 121.3(3)
C18 C19 C20 121.1(3)
C21 C20 C19 119.5(4)
C22 C21 C20 119.9(4)
C21 C22 C23 121.1(4)
C22 C23 C18 120.1(4)
C25 C24 C29 115.2(3)
C25 C24 B1 123.8(3)
C29 C24 B1 121.0(3)
C24 C25 C26 122.0(3)
C27 C26 C25 120.5(3)
C28 C27 C26 119.2(3)
C27 C28 C29 119.8(3)
C28 C29 C24 123.2(3)
C31 C30 C35 115.1(3)
C31 C30 B1 119.0(2)
C35 C30 B1 125.8(3)
C32 C31 C30 123.0(3)
C33 C32 C31 119.3(3)
C34 C33 C32 120.5(3)
C33 C34 C35 119.7(3)
C34 C35 C30 122.5(3)

loop_
_geom_bond_atom_site_label_1
_geom_bond_atom_site_label_2
_geom_bond_distance
S1 C1 1.724(3)
S1 C3 1.741(3)
O1 C9 1.326(3)
O1 B1 1.508(3)
N1 C1 1.343(3)
N1 C2 1.397(4)
N1 B1 1.617(4)
N2 C13 1.374(4)
N2 C16 1.428(4)
N2 C17 1.432(4)
B1 C30 1.601(4)
B1 C24 1.609(4)
C1 C8 1.421(4)
C2 C7 1.387(4)
C2 C3 1.401(4)
C3 C4 1.384(4)
C4 C5 1.373(4)
C5 C6 1.393(4)
C6 C7 1.384(4)
C8 C9 1.380(3)
C8 C18 1.490(4)
C9 C10 1.469(4)
C10 C11 1.389(4)
C10 C15 1.395(3)
C11 C12 1.378(4)
C12 C13 1.396(4)
C13 C14 1.402(4)
C14 C15 1.375(4)
C18 C19 1.378(4)
C18 C23 1.391(4)
C19 C20 1.388(4)
C20 C21 1.384(5)
C21 C22 1.349(5)
C22 C23 1.386(4)
C24 C25 1.378(4)
C24 C29 1.390(4)
C25 C26 1.396(4)
C26 C27 1.364(4)
C27 C28 1.357(4)
C28 C29 1.383(4)
C30 C31 1.395(4)
C30 C35 1.396(4)
C31 C32 1.385(4)
C32 C33 1.366(4)
C33 C34 1.364(4)
C34 C35 1.388(4)
